data_7044902
loop_
_publ_author_name
'Nimax, Patrick R.'
'S\"unkel, Karlheinz'

_publ_section_title
;
 Structural diversity in the alkaline earth metal compounds of tetra and
 pentacyanocyclopentadienide.
;
_journal_issue 2
_journal_name_full 'Dalton transactions (Cambridge, England : 2003)'
_journal_page_first 409
_journal_page_last 417
_journal_paper_doi 10.1039/c7dt03862c
_journal_volume 47
_journal_year 2018
_chemical_formula_moiety 'C10 H10 Ca N5 O5, C10 N5, H2 O'
_chemical_formula_sum 'C20 H12 Ca N10 O6'
_chemical_formula_weight 528.48
_space_group_IT_number 19
_space_group_name_Hall 'P 2ac 2ab'
_space_group_name_H-M_alt 'P 21 21 21'
_symmetry_cell_setting orthorhombic
_symmetry_Int_Tables_number 19
_symmetry_space_group_name_Hall 'P 2ac 2ab'
_symmetry_space_group_name_H-M 'P 21 21 21'
_atom_sites_solution_hydrogens difmap
_audit_creation_date 2017-08-04T08:52:08-00:00
_audit_creation_method 'WinGX routine CIF_UPDATE'
_audit_update_record
;
2017-08-17 deposited with the CCDC.
2017-11-29 downloaded from the CCDC.
;
_cell_angle_alpha 90
_cell_angle_beta 90
_cell_angle_gamma 90
_cell_formula_units_Z 4
_cell_length_a 11.0319(5)
_cell_length_b 12.4908(5)
_cell_length_c 17.7452(8)
_cell_measurement_reflns_used 9828
_cell_measurement_temperature 173(2)
_cell_measurement_theta_max 25.3843
_cell_measurement_theta_min 2.4632
_cell_volume 2445.24(18)
_computing_cell_refinement 'APEX2 v2012.4-3 (Bruker AXS)'
_computing_data_collection 'Bruker Instrument Service v3.0.21'
_computing_data_reduction 'SAINT V8.18C (Bruker AXS Inc., 2011)'
_computing_structure_refinement 'SHELXL-2014/7 (Sheldrick, 2014)'
_diffrn_ambient_temperature 173(2)
_diffrn_detector_area_resol_mean 10.4167
_diffrn_measured_fraction_theta_full 0.999
_diffrn_measured_fraction_theta_max 0.997
_diffrn_measurement_device_type 'D8 Quest'
_diffrn_measurement_method 'mix of omega and phi scans'
_diffrn_radiation_type MoK\a
_diffrn_radiation_wavelength 0.71073
_diffrn_reflns_av_R_equivalents 0.0414
_diffrn_reflns_av_unetI/netI 0.0224
_diffrn_reflns_Laue_measured_fraction_full 0.999
_diffrn_reflns_Laue_measured_fraction_max 0.997
_diffrn_reflns_limit_h_max 13
_diffrn_reflns_limit_h_min -13
_diffrn_reflns_limit_k_max 15
_diffrn_reflns_limit_k_min -15
_diffrn_reflns_limit_l_max 21
_diffrn_reflns_limit_l_min -21
_diffrn_reflns_number 39685
_diffrn_reflns_point_group_measured_fraction_full 1
_diffrn_reflns_point_group_measured_fraction_max 0.997
_diffrn_reflns_theta_full 25.242
_diffrn_reflns_theta_max 25.41
_diffrn_reflns_theta_min 2.295
_diffrn_source 'micro source'
_diffrn_source_type 'Bruker I\mS'
_exptl_absorpt_coefficient_mu 0.314
_exptl_absorpt_correction_T_max 0.7452
_exptl_absorpt_correction_T_min 0.7039
_exptl_absorpt_correction_type multi-scan
_exptl_absorpt_process_details 'SADABS V2012/1 (Bruker AXS Inc.)'
_exptl_crystal_colour colourless
_exptl_crystal_density_diffrn 1.436
_exptl_crystal_density_method 'not measured'
_exptl_crystal_description block
_exptl_crystal_F_000 1080
_exptl_crystal_size_max 0.1
_exptl_crystal_size_mid 0.1
_exptl_crystal_size_min 0.05
_refine_diff_density_max 0.179
_refine_diff_density_min -0.172
_refine_diff_density_rms 0.038
_refine_ls_abs_structure_details
;
 Flack x determined using 1730 quotients [(I+)-(I-)]/[(I+)+(I-)]
 (Parsons, Flack and Wagner, Acta Cryst. B69 (2013) 249-259).
;
_refine_ls_abs_structure_Flack 0.003(9)
_refine_ls_extinction_method none
_refine_ls_goodness_of_fit_ref 1.054
_refine_ls_hydrogen_treatment refall
_refine_ls_matrix_type full
_refine_ls_number_parameters 382
_refine_ls_number_reflns 4490
_refine_ls_number_restraints 0
_refine_ls_restrained_S_all 1.054
_refine_ls_R_factor_all 0.0276
_refine_ls_R_factor_gt 0.0239
_refine_ls_shift/su_max 0.001
_refine_ls_shift/su_mean 0
_refine_ls_structure_factor_coef Fsqd
_refine_ls_weighting_details 'w=1/[\s^2^(Fo^2^)+(0.0292P)^2^+0.3608P] where P=(Fo^2^+2Fc^2^)/3'
_refine_ls_weighting_scheme calc
_refine_ls_wR_factor_gt 0.0524
_refine_ls_wR_factor_ref 0.0544
_reflns_Friedel_coverage 0.761
_reflns_Friedel_fraction_full 1
_reflns_Friedel_fraction_max 0.997
_reflns_number_gt 4219
_reflns_number_total 4490
_reflns_threshold_expression 'I > 2\s(I)'
_cod_data_source_file c7dt03862c2.cif
_cod_data_source_block tq036
_cod_depositor_comments 'Adding full bibliography for 7044901--7044905.cif.'
_cod_database_code 7044902

loop_
_symmetry_equiv_pos_as_xyz
'x, y, z'
'-x+1/2, -y, z+1/2'
'x+1/2, -y+1/2, -z'
'-x, y+1/2, -z+1/2'

loop_
_atom_site_label
_atom_site_type_symbol
_atom_site_fract_x
_atom_site_fract_y
_atom_site_fract_z
_atom_site_U_iso_or_equiv
_atom_site_adp_type
_atom_site_occupancy
_atom_site_site_symmetry_order
_atom_site_calc_flag
Ca1 Ca 0.61851(4) 0.39649(3) 0.23307(2) 0.01450(11) Uani 1 1 d
C1 C 0.31163(18) 0.53278(16) 0.03860(12) 0.0164(4) Uani 1 1 d
C2 C 0.28790(19) 0.64334(16) 0.04159(12) 0.0169(4) Uani 1 1 d
C3 C 0.21571(19) 0.67008(16) -0.02071(12) 0.0174(5) Uani 1 1 d
C4 C 0.19558(19) 0.57609(16) -0.06259(11) 0.0165(4) Uani 1 1 d
C5 C 0.25560(19) 0.49114(17) -0.02603(11) 0.0159(4) Uani 1 1 d
C6 C 0.3780(2) 0.47401(16) 0.09388(12) 0.0181(4) Uani 1 1 d
C7 C 0.33010(19) 0.71359(17) 0.09912(12) 0.0183(5) Uani 1 1 d
C8 C 0.1651(2) 0.77212(17) -0.03637(12) 0.0193(5) Uani 1 1 d
C9 C 0.1219(2) 0.56916(16) -0.12834(12) 0.0175(4) Uani 1 1 d
C10 C 0.25378(19) 0.38097(17) -0.04681(11) 0.0185(5) Uani 1 1 d
N1 N 0.43094(18) 0.43021(15) 0.13987(11) 0.0242(4) Uani 1 1 d
N2 N 0.36365(18) 0.76753(15) 0.14699(10) 0.0250(4) Uani 1 1 d
N3 N 0.1205(2) 0.85326(15) -0.04861(11) 0.0293(5) Uani 1 1 d
N4 N 0.05917(18) 0.56621(15) -0.17961(11) 0.0234(4) Uani 1 1 d
N5 N 0.25208(19) 0.29187(16) -0.06076(11) 0.0278(5) Uani 1 1 d
O1 O 0.55095(17) 0.22402(14) 0.19764(11) 0.0269(4) Uani 1 1 d
H11 H 0.527(3) 0.181(2) 0.2273(17) 0.035(8) Uiso 1 1 d
H12 H 0.508(4) 0.217(3) 0.160(2) 0.080(13) Uiso 1 1 d
O2 O 0.81670(15) 0.31641(15) 0.22963(11) 0.0271(4) Uani 1 1 d
H21 H 0.865(3) 0.329(3) 0.264(2) 0.057(10) Uiso 1 1 d
H22 H 0.827(3) 0.255(3) 0.2194(18) 0.054(10) Uiso 1 1 d
O3 O 0.73536(19) 0.49213(15) 0.32475(10) 0.0293(4) Uani 1 1 d
H31 H 0.710(4) 0.542(3) 0.352(2) 0.075(13) Uiso 1 1 d
H32 H 0.789(3) 0.470(3) 0.3442(18) 0.044(10) Uiso 1 1 d
O4 O 0.59163(15) 0.58822(13) 0.20845(9) 0.0216(3) Uani 1 1 d
H41 H 0.657(3) 0.623(2) 0.2182(17) 0.048(9) Uiso 1 1 d
H42 H 0.576(3) 0.599(3) 0.1639(19) 0.056(10) Uiso 1 1 d
O5 O 0.69611(16) 0.42136(14) 0.10708(9) 0.0255(4) Uani 1 1 d
H51 H 0.716(3) 0.361(3) 0.085(2) 0.066(11) Uiso 1 1 d
H52 H 0.660(3) 0.454(3) 0.0738(19) 0.058(11) Uiso 1 1 d
C101 C 0.0761(2) 0.45134(17) 0.17079(13) 0.0219(5) Uani 1 1 d
C102 C 0.0124(2) 0.47864(17) 0.10524(13) 0.0208(5) Uani 1 1 d
C103 C -0.00258(19) 0.38524(19) 0.06200(12) 0.0215(5) Uani 1 1 d
C104 C 0.0524(2) 0.29987(17) 0.10087(12) 0.0212(5) Uani 1 1 d
C105 C 0.1017(2) 0.34066(17) 0.16813(13) 0.0216(5) Uani 1 1 d
C106 C 0.1097(2) 0.52421(18) 0.22859(14) 0.0287(5) Uani 1 1 d
C107 C -0.0253(2) 0.58474(19) 0.08632(13) 0.0252(5) Uani 1 1 d
C108 C -0.0592(2) 0.37828(18) -0.00971(13) 0.0239(5) Uani 1 1 d
C109 C 0.0573(2) 0.19081(19) 0.07696(13) 0.0241(5) Uani 1 1 d
C110 C 0.1649(2) 0.28068(18) 0.22333(14) 0.0272(5) Uani 1 1 d
N101 N 0.1364(2) 0.58491(18) 0.27401(13) 0.0462(6) Uani 1 1 d
N102 N -0.0509(2) 0.67077(17) 0.07280(13) 0.0376(5) Uani 1 1 d
N103 N -0.1033(2) 0.37263(17) -0.06816(12) 0.0357(5) Uani 1 1 d
N104 N 0.0609(2) 0.10338(18) 0.05768(12) 0.0354(5) Uani 1 1 d
N105 N 0.2163(2) 0.23123(18) 0.26715(14) 0.0416(5) Uani 1 1 d
O10 O 0.03564(18) 0.88205(19) 0.13945(12) 0.0392(5) Uani 1 1 d
H101 H 0.020(4) 0.932(4) 0.110(2) 0.098(16) Uiso 1 1 d
H102 H 0.015(4) 0.829(3) 0.114(2) 0.088(15) Uiso 1 1 d

loop_
_atom_site_aniso_label
_atom_site_aniso_U_11
_atom_site_aniso_U_22
_atom_site_aniso_U_33
_atom_site_aniso_U_23
_atom_site_aniso_U_13
_atom_site_aniso_U_12
Ca1 0.01586(19) 0.01342(19) 0.01424(19) 0.00070(17) 0.00151(18) 0.00127(17)
C1 0.0149(11) 0.0174(10) 0.0169(11) 0.0004(9) -0.0024(9) -0.0003(9)
C2 0.0180(10) 0.0172(10) 0.0154(10) -0.0010(9) -0.0020(8) -0.0008(8)
C3 0.0177(11) 0.0174(11) 0.0170(11) 0.0001(9) -0.0014(9) -0.0003(8)
C4 0.0174(11) 0.0170(11) 0.0149(10) -0.0001(8) -0.0023(9) -0.0007(9)
C5 0.0159(10) 0.0154(10) 0.0164(11) -0.0006(8) -0.0012(9) 0.0000(8)
C6 0.0185(11) 0.0168(10) 0.0189(11) -0.0032(9) -0.0009(10) -0.0024(10)
C7 0.0192(11) 0.0177(11) 0.0179(11) 0.0014(9) 0.0003(9) 0.0025(9)
C8 0.0246(11) 0.0192(11) 0.0142(10) -0.0017(9) -0.0024(9) -0.0014(10)
C9 0.0193(11) 0.0144(10) 0.0187(11) -0.0013(8) -0.0005(10) 0.0005(9)
C10 0.0177(10) 0.0220(12) 0.0159(10) 0.0003(9) -0.0032(8) 0.0002(9)
N1 0.0256(10) 0.0249(10) 0.0223(10) 0.0030(8) -0.0047(9) 0.0013(8)
N2 0.0278(11) 0.0241(10) 0.0231(10) -0.0046(8) -0.0035(9) -0.0002(9)
N3 0.0387(11) 0.0227(11) 0.0265(11) 0.0033(8) -0.0012(10) 0.0052(10)
N4 0.0255(10) 0.0239(10) 0.0209(10) -0.0030(8) -0.0056(9) 0.0020(8)
N5 0.0340(11) 0.0212(11) 0.0283(11) -0.0041(9) -0.0049(9) 0.0004(9)
O1 0.0375(10) 0.0203(8) 0.0230(9) 0.0033(8) -0.0024(8) -0.0073(8)
O2 0.0231(9) 0.0263(9) 0.0318(10) -0.0002(8) -0.0008(8) 0.0066(7)
O3 0.0307(11) 0.0278(10) 0.0294(10) -0.0054(8) -0.0096(8) 0.0043(8)
O4 0.0249(9) 0.0189(8) 0.0211(9) 0.0007(7) -0.0036(7) -0.0013(7)
O5 0.0332(9) 0.0228(9) 0.0204(9) 0.0020(7) 0.0066(7) 0.0085(7)
C101 0.0194(11) 0.0202(11) 0.0261(12) -0.0006(10) 0.0025(9) -0.0027(9)
C102 0.0176(11) 0.0182(11) 0.0266(12) 0.0044(10) 0.0039(9) -0.0006(9)
C103 0.0180(10) 0.0235(12) 0.0231(11) 0.0017(10) 0.0047(9) 0.0004(9)
C104 0.0190(11) 0.0201(11) 0.0245(12) 0.0007(10) 0.0032(9) 0.0008(9)
C105 0.0181(11) 0.0217(11) 0.0249(12) 0.0009(9) -0.0018(9) 0.0022(9)
C106 0.0304(13) 0.0225(11) 0.0332(13) 0.0035(12) -0.0005(12) -0.0033(11)
C107 0.0235(12) 0.0239(13) 0.0281(12) 0.0025(10) 0.0039(10) -0.0003(10)
C108 0.0249(12) 0.0223(12) 0.0246(13) 0.0051(10) 0.0057(10) 0.0039(10)
C109 0.0228(12) 0.0269(13) 0.0224(12) 0.0010(10) -0.0014(10) 0.0026(10)
C110 0.0260(12) 0.0232(12) 0.0324(14) -0.0048(11) -0.0014(11) 0.0036(10)
N101 0.0625(16) 0.0325(12) 0.0437(13) -0.0057(11) -0.0087(13) -0.0106(11)
N102 0.0397(13) 0.0262(12) 0.0471(14) 0.0089(10) 0.0062(11) 0.0050(10)
N103 0.0412(13) 0.0405(13) 0.0254(11) 0.0044(9) -0.0008(10) 0.0051(10)
N104 0.0405(12) 0.0265(12) 0.0391(12) -0.0053(10) -0.0021(10) 0.0049(10)
N105 0.0443(13) 0.0382(12) 0.0424(13) 0.0035(12) -0.0123(12) 0.0133(10)
O10 0.0431(11) 0.0330(11) 0.0414(11) -0.0004(10) -0.0122(9) -0.0030(9)

loop_
_atom_type_symbol
_atom_type_description
_atom_type_scat_dispersion_real
_atom_type_scat_dispersion_imag
_atom_type_scat_source
C C 0.0033 0.0016 'International Tables Vol C Tables 4.2.6.8 and 6.1.1.4'
H H 0 0 'International Tables Vol C Tables 4.2.6.8 and 6.1.1.4'
N N 0.0061 0.0033 'International Tables Vol C Tables 4.2.6.8 and 6.1.1.4'
O O 0.0106 0.006 'International Tables Vol C Tables 4.2.6.8 and 6.1.1.4'
Ca Ca 0.2262 0.3064 'International Tables Vol C Tables 4.2.6.8 and 6.1.1.4'

loop_
_geom_angle_atom_site_label_1
_geom_angle_atom_site_label_2
_geom_angle_atom_site_label_3
_geom_angle
_geom_angle_site_symmetry_1
_geom_angle_site_symmetry_3
O1 Ca1 O3 143.58(7) . .
O1 Ca1 O2 84.31(7) . .
O3 Ca1 O2 74.65(7) . .
O1 Ca1 O5 89.01(6) . .
O3 Ca1 O5 111.97(6) . .
O2 Ca1 O5 73.00(6) . .
O1 Ca1 O4 143.53(7) . .
O3 Ca1 O4 72.48(6) . .
O2 Ca1 O4 120.77(6) . .
O5 Ca1 O4 75.65(6) . .
O1 Ca1 N4 94.94(6) . 2_565
O3 Ca1 N4 84.81(7) . 2_565
O2 Ca1 N4 142.44(6) . 2_565
O5 Ca1 N4 144.54(6) . 2_565
O4 Ca1 N4 80.58(6) . 2_565
O1 Ca1 N2 71.72(6) . 4_645
O3 Ca1 N2 73.77(6) . 4_645
O2 Ca1 N2 72.72(6) . 4_645
O5 Ca1 N2 141.98(6) . 4_645
O4 Ca1 N2 137.59(6) . 4_645
N4 Ca1 N2 71.47(6) 2_565 4_645
O1 Ca1 N1 74.69(6) . .
O3 Ca1 N1 139.09(7) . .
O2 Ca1 N1 138.68(7) . .
O5 Ca1 N1 71.48(6) . .
O4 Ca1 N1 69.11(6) . .
N4 Ca1 N1 75.65(6) 2_565 .
N2 Ca1 N1 129.91(6) 4_645 .
C5 C1 C2 108.23(18) . .
C5 C1 C6 126.67(18) . .
C2 C1 C6 125.06(19) . .
C3 C2 C1 108.04(18) . .
C3 C2 C7 127.13(19) . .
C1 C2 C7 124.82(19) . .
C2 C3 C4 107.89(18) . .
C2 C3 C8 126.28(19) . .
C4 C3 C8 125.71(19) . .
C3 C4 C5 108.12(17) . .
C3 C4 C9 124.98(18) . .
C5 C4 C9 126.83(18) . .
C1 C5 C4 107.72(17) . .
C1 C5 C10 125.16(19) . .
C4 C5 C10 126.99(19) . .
N1 C6 C1 177.4(2) . .
N2 C7 C2 177.8(2) . .
N3 C8 C3 177.8(2) . .
N4 C9 C4 177.1(2) . .
N5 C10 C5 177.5(2) . .
C6 N1 Ca1 155.45(17) . .
C7 N2 Ca1 165.31(18) . 4_655
C9 N4 Ca1 161.03(17) . 2_564
Ca1 O1 H11 123(2) . .
Ca1 O1 H12 119(3) . .
H11 O1 H12 106(3) . .
Ca1 O2 H21 119(2) . .
Ca1 O2 H22 122(2) . .
H21 O2 H22 105(3) . .
Ca1 O3 H31 126(3) . .
Ca1 O3 H32 124(2) . .
H31 O3 H32 106(3) . .
Ca1 O4 H41 111(2) . .
Ca1 O4 H42 111(2) . .
H41 O4 H42 107(3) . .
Ca1 O5 H51 113(2) . .
Ca1 O5 H52 124(2) . .
H51 O5 H52 103(3) . .
C102 C101 C105 108.1(2) . .
C102 C101 C106 125.1(2) . .
C105 C101 C106 126.8(2) . .
C101 C102 C103 108.05(19) . .
C101 C102 C107 124.5(2) . .
C103 C102 C107 127.4(2) . .
C102 C103 C104 108.10(19) . .
C102 C103 C108 126.3(2) . .
C104 C103 C108 125.6(2) . .
C105 C104 C103 107.94(19) . .
C105 C104 C109 125.7(2) . .
C103 C104 C109 126.4(2) . .
C104 C105 C101 107.8(2) . .
C104 C105 C110 125.8(2) . .
C101 C105 C110 126.4(2) . .
N101 C106 C101 178.4(3) . .
N102 C107 C102 177.1(3) . .
N103 C108 C103 179.0(2) . .
N104 C109 C104 179.8(3) . .
N105 C110 C105 179.0(3) . .
H101 O10 H102 102(4) . .

loop_
_geom_bond_atom_site_label_1
_geom_bond_atom_site_label_2
_geom_bond_distance
_geom_bond_site_symmetry_2
Ca1 O1 2.3646(17) .
Ca1 O3 2.3949(18) .
Ca1 O2 2.4052(17) .
Ca1 O5 2.4141(16) .
Ca1 O4 2.4524(16) .
Ca1 N4 2.5417(19) 2_565
Ca1 N2 2.6764(19) 4_645
Ca1 N1 2.6823(19) .
C1 C5 1.403(3) .
C1 C2 1.407(3) .
C1 C6 1.427(3) .
C2 C3 1.403(3) .
C2 C7 1.424(3) .
C3 C4 1.407(3) .
C3 C8 1.419(3) .
C4 C5 1.409(3) .
C4 C9 1.425(3) .
C5 C10 1.425(3) .
C6 N1 1.143(3) .
C7 N2 1.146(3) .
C8 N3 1.147(3) .
C9 N4 1.144(3) .
C10 N5 1.140(3) .
N2 Ca1 2.6764(19) 4_655
N4 Ca1 2.5417(19) 2_564
O1 H11 0.80(3) .
O1 H12 0.83(4) .
O2 H21 0.83(4) .
O2 H22 0.80(4) .
O3 H31 0.83(4) .
O3 H32 0.74(4) .
O4 H41 0.86(3) .
O4 H42 0.82(3) .
O5 H51 0.88(4) .
O5 H52 0.82(3) .
C101 C102 1.401(3) .
C101 C105 1.412(3) .
C101 C106 1.421(3) .
C102 C103 1.406(3) .
C102 C107 1.429(3) .
C103 C104 1.408(3) .
C103 C108 1.420(3) .
C104 C105 1.407(3) .
C104 C109 1.428(3) .
C105 C110 1.416(3) .
C106 N101 1.145(3) .
C107 N102 1.137(3) .
C108 N103 1.148(3) .
C109 N104 1.145(3) .
C110 N105 1.144(3) .
O10 H101 0.83(5) .
O10 H102 0.83(4) .
